data_1504860
loop_
_publ_author_name
'Wang, Yongfeng'
'Parkin, Sean R.'
'Watson, Mark D.'

_publ_section_title
;
 Benzodichalcogenophenes with perfluoroarene termini.
;
_journal_issue 20
_journal_name_full 'Organic letters'
_journal_page_first 4421
_journal_page_last 4424
_journal_paper_doi 10.1021/ol801569m
_journal_volume 10
_journal_year 2008
_chemical_formula_moiety 'C46 H44 F14 S2 Si2'
_chemical_formula_sum 'C46 H44 F14 S2 Si2'
_chemical_formula_weight 983.11
_chemical_name_systematic
; 
 ? 
;
_space_group_IT_number 2
_symmetry_cell_setting triclinic
_symmetry_space_group_name_Hall '-P 1'
_symmetry_space_group_name_H-M 'P -1'
_atom_sites_solution_hydrogens geom
_atom_sites_solution_primary direct
_atom_sites_solution_secondary difmap
_audit_creation_method SHELXL-97
_cell_angle_alpha 89.9820(10)
_cell_angle_beta 95.5870(11)
_cell_angle_gamma 107.6110(11)
_cell_formula_units_Z 1
_cell_length_a 8.2620(2)
_cell_length_b 9.4062(2)
_cell_length_c 15.0435(4)
_cell_measurement_reflns_used 5010
_cell_measurement_temperature 90.0(2)
_cell_measurement_theta_max 27.48
_cell_measurement_theta_min 1.00
_cell_volume 1108.48(5)
_computing_cell_refinement 'SCALEPACK (Otwinowski & Minor, 1997)'
_computing_data_collection 'COLLECT (Nonius, 1998)'
_computing_data_reduction 'DENZO-SMN (Otwinowski & Minor, 1997)'
_computing_molecular_graphics 'XP in SHELXTL (Sheldrick, 2008)'
_computing_publication_material
; 
SHELX97-2 (Sheldrick, 2008) and local procedures 
;
_computing_structure_refinement 'SHELXL-97 (Sheldrick, 2008)'
_computing_structure_solution 'SHELXS-97 (Sheldrick, 2008)'
_diffrn_ambient_temperature 90.0(2)
_diffrn_detector_area_resol_mean 18
_diffrn_measured_fraction_theta_full 0.995
_diffrn_measured_fraction_theta_max 0.995
_diffrn_measurement_device_type 'Nonius KappaCCD diffractometer'
_diffrn_measurement_method '\w scans at fixed \c = 55\%'
_diffrn_radiation_monochromator graphite
_diffrn_radiation_source 'fine-focus sealed tube'
_diffrn_radiation_type MoK\a
_diffrn_radiation_wavelength 0.71073
_diffrn_reflns_av_R_equivalents 0.0575
_diffrn_reflns_av_sigmaI/netI 0.0822
_diffrn_reflns_limit_h_max 10
_diffrn_reflns_limit_h_min -10
_diffrn_reflns_limit_k_max 12
_diffrn_reflns_limit_k_min -12
_diffrn_reflns_limit_l_max 19
_diffrn_reflns_limit_l_min -19
_diffrn_reflns_number 9991
_diffrn_reflns_theta_full 27.44
_diffrn_reflns_theta_max 27.44
_diffrn_reflns_theta_min 2.27
_diffrn_standards_number 0
_exptl_absorpt_coefficient_mu 0.267
_exptl_absorpt_correction_T_max 0.9802
_exptl_absorpt_correction_T_min 0.9289
_exptl_absorpt_correction_type multi-scan
_exptl_absorpt_process_details 'Scalepack (Otwinowski & Minor, 1997)'
_exptl_crystal_colour yellow
_exptl_crystal_density_diffrn 1.473
_exptl_crystal_density_method 'not measured'
_exptl_crystal_description rod
_exptl_crystal_F_000 506
_exptl_crystal_size_max 0.28
_exptl_crystal_size_mid 0.12
_exptl_crystal_size_min 0.08
_refine_diff_density_max 0.439
_refine_diff_density_min -0.361
_refine_diff_density_rms 0.076
_refine_ls_extinction_method none
_refine_ls_goodness_of_fit_ref 1.017
_refine_ls_hydrogen_treatment constr
_refine_ls_matrix_type full
_refine_ls_number_parameters 302
_refine_ls_number_reflns 5039
_refine_ls_number_restraints 144
_refine_ls_restrained_S_all 1.009
_refine_ls_R_factor_all 0.0915
_refine_ls_R_factor_gt 0.0474
_refine_ls_shift/su_max 0.000
_refine_ls_shift/su_mean 0.000
_refine_ls_structure_factor_coef Fsqd
_refine_ls_weighting_details 'calc w=1/[\s^2^(Fo^2^)+(0.0650P)^2^] where P=(Fo^2^+2Fc^2^)/3'
_refine_ls_weighting_scheme calc
_refine_ls_wR_factor_gt 0.1118
_refine_ls_wR_factor_ref 0.1294
_reflns_number_gt 3238
_reflns_number_total 5039
_reflns_threshold_expression >2\s(I)
_cod_data_source_file ol801569m_si_001.cif
_cod_data_source_block k07385_1j
_cod_database_code 1504860

loop_
_symmetry_equiv_pos_as_xyz
'x, y, z'
'-x, -y, -z'

loop_
_atom_site_label
_atom_site_type_symbol
_atom_site_fract_x
_atom_site_fract_y
_atom_site_fract_z
_atom_site_U_iso_or_equiv
_atom_site_adp_type
_atom_site_occupancy
_atom_site_symmetry_multiplicity
_atom_site_calc_flag
_atom_site_refinement_flags
_atom_site_disorder_assembly
_atom_site_disorder_group
Si1 Si 0.68549(8) 0.77272(7) 0.86395(4) 0.01794(18) Uani 1 1 d . A .
F1 F 0.02040(17) 0.81028(14) 0.56762(8) 0.0253(3) Uani 1 1 d . . .
F2 F -0.22921(17) 0.91642(14) 0.51979(9) 0.0275(3) Uani 1 1 d . A .
F3 F -0.29047(17) 0.69333(15) 0.23114(8) 0.0275(3) Uani 1 1 d . A .
F4 F -0.04301(17) 0.58452(15) 0.27876(8) 0.0247(3) Uani 1 1 d . . .
F5 F -0.48773(18) 0.91105(16) 0.40835(10) 0.0358(4) Uani 1 1 d . A .
F6 F -0.35761(18) 0.99195(15) 0.29351(10) 0.0355(4) Uani 1 1 d . A .
F7 F -0.53945(18) 0.77260(16) 0.29003(10) 0.0371(4) Uani 1 1 d . A .
C1 C 0.5466(3) 0.5751(2) 0.58648(14) 0.0164(5) Uani 1 1 d . . .
C2 C 0.4055(3) 0.5857(2) 0.53019(14) 0.0174(5) Uani 0.931(2) 1 d PDU A 1
S3 S 0.27286(9) 0.68692(8) 0.55620(4) 0.0172(2) Uani 0.931(2) 1 d PDU A 1
C4 C 0.1490(3) 0.6344(2) 0.45222(14) 0.0175(5) Uani 0.931(2) 1 d PDU A 1
C5 C 0.2109(4) 0.5442(3) 0.4035(2) 0.0168(6) Uani 0.931(2) 1 d PDU A 1
H5 H 0.1599 0.5051 0.3458 0.020 Uiso 0.931(2) 1 calc PR A 1
C6 C 0.3578(3) 0.5126(2) 0.44567(14) 0.0165(5) Uani 0.931(2) 1 d PDU . 1
C2' C 0.4055(3) 0.5857(2) 0.53019(14) 0.0174(5) Uani 0.069(2) 1 d PDU A 2
C3' C 0.265(4) 0.653(4) 0.5273(16) 0.0172(2) Uani 0.069(2) 1 d PDU A 2
H3' H 0.2547 0.7103 0.5774 0.021 Uiso 0.069(2) 1 calc PR A 2
C4' C 0.1490(3) 0.6344(2) 0.45222(14) 0.0175(5) Uani 0.069(2) 1 d PDU A 2
S5' S 0.1879(15) 0.5108(13) 0.3732(7) 0.0168(6) Uani 0.069(2) 1 d PDU A 2
C6' C 0.3578(3) 0.5126(2) 0.44567(14) 0.0165(5) Uani 0.069(2) 1 d PDU . 2
C7 C 0.0046(3) 0.6913(2) 0.42637(15) 0.0169(5) Uani 1 1 d . . .
C8 C -0.0544(3) 0.7777(2) 0.48297(15) 0.0191(5) Uani 1 1 d . A .
C9 C -0.1877(3) 0.8331(2) 0.45841(15) 0.0200(5) Uani 1 1 d . . .
C10 C -0.2731(3) 0.8072(2) 0.37340(15) 0.0198(5) Uani 1 1 d . A .
C11 C -0.2167(3) 0.7216(2) 0.31553(15) 0.0196(5) Uani 1 1 d . . .
C12 C -0.0845(3) 0.6656(2) 0.34124(15) 0.0190(5) Uani 1 1 d . A .
C13 C -0.4147(3) 0.8705(3) 0.34204(16) 0.0231(6) Uani 1 1 d . . .
C14 C 0.5909(3) 0.6458(2) 0.67309(16) 0.0194(5) Uani 1 1 d . A .
C15 C 0.6277(3) 0.7019(3) 0.74709(16) 0.0213(5) Uani 1 1 d . . .
C16 C 0.7460(3) 0.6222(2) 0.93004(14) 0.0198(5) Uani 1 1 d . . .
H16 H 0.6396 0.5605 0.9546 0.024 Uiso 1 1 calc R A .
C17 C 0.8064(3) 0.5146(3) 0.87513(16) 0.0283(6) Uani 1 1 d . A .
H17A H 0.9079 0.5706 0.8471 0.042 Uiso 1 1 calc R . .
H17B H 0.7155 0.4639 0.8287 0.042 Uiso 1 1 calc R . .
H17C H 0.8345 0.4405 0.9144 0.042 Uiso 1 1 calc R . .
C18 C 0.8757(3) 0.6878(3) 1.01143(16) 0.0269(6) Uani 1 1 d . A .
H18A H 0.8912 0.6066 1.0488 0.040 Uiso 1 1 calc R . .
H18B H 0.8331 0.7543 1.0464 0.040 Uiso 1 1 calc R . .
H18C H 0.9852 0.7443 0.9909 0.040 Uiso 1 1 calc R . .
C19 C 0.8658(3) 0.9514(2) 0.86315(15) 0.0209(5) Uani 1 1 d . . .
H19 H 0.9016 0.9879 0.9266 0.025 Uiso 1 1 calc R A .
C20 C 1.0227(3) 0.9294(3) 0.82451(17) 0.0316(6) Uani 1 1 d . A .
H20A H 0.9931 0.8980 0.7614 0.047 Uiso 1 1 calc R . .
H20B H 1.0588 0.8526 0.8576 0.047 Uiso 1 1 calc R . .
H20C H 1.1160 1.0235 0.8299 0.047 Uiso 1 1 calc R . .
C21 C 0.8102(3) 1.0732(3) 0.81243(16) 0.0264(6) Uani 1 1 d . A .
H21A H 0.9065 1.1652 0.8151 0.040 Uiso 1 1 calc R . .
H21B H 0.7155 1.0919 0.8399 0.040 Uiso 1 1 calc R . .
H21C H 0.7732 1.0404 0.7499 0.040 Uiso 1 1 calc R . .
C22 C 0.4899(3) 0.8003(3) 0.90613(15) 0.0206(5) Uani 1 1 d . . .
H22 H 0.4746 0.8939 0.8802 0.025 Uiso 1 1 calc R A .
C23 C 0.5101(3) 0.8201(3) 1.00837(16) 0.0298(6) Uani 1 1 d . A .
H23A H 0.4078 0.8377 1.0278 0.045 Uiso 1 1 calc R . .
H23B H 0.6101 0.9056 1.0269 0.045 Uiso 1 1 calc R . .
H23C H 0.5252 0.7297 1.0356 0.045 Uiso 1 1 calc R . .
C24 C 0.3298(3) 0.6715(3) 0.87495(17) 0.0301(6) Uani 1 1 d . A .
H24A H 0.3484 0.5765 0.8916 0.045 Uiso 1 1 calc R . .
H24B H 0.3062 0.6728 0.8099 0.045 Uiso 1 1 calc R . .
H24C H 0.2325 0.6827 0.9034 0.045 Uiso 1 1 calc R . .

loop_
_atom_site_aniso_label
_atom_site_aniso_U_11
_atom_site_aniso_U_22
_atom_site_aniso_U_33
_atom_site_aniso_U_23
_atom_site_aniso_U_13
_atom_site_aniso_U_12
Si1 0.0189(4) 0.0186(3) 0.0154(3) -0.0027(3) 0.0001(3) 0.0049(3)
F1 0.0278(8) 0.0307(8) 0.0190(7) -0.0058(6) -0.0021(6) 0.0128(6)
F2 0.0273(8) 0.0305(8) 0.0292(8) -0.0049(6) 0.0043(6) 0.0151(7)
F3 0.0262(8) 0.0360(8) 0.0214(8) -0.0004(6) -0.0052(6) 0.0135(7)
F4 0.0285(8) 0.0299(8) 0.0190(7) -0.0046(6) -0.0006(6) 0.0149(6)
F5 0.0300(9) 0.0494(10) 0.0378(9) 0.0071(8) 0.0104(7) 0.0246(8)
F6 0.0304(9) 0.0332(8) 0.0479(10) 0.0223(7) 0.0118(7) 0.0147(7)
F7 0.0232(8) 0.0347(9) 0.0519(10) -0.0029(8) -0.0088(7) 0.0102(7)
C1 0.0143(12) 0.0163(12) 0.0155(12) -0.0032(9) 0.0010(9) 0.0004(10)
C2 0.0168(12) 0.0186(11) 0.0173(11) 0.0011(9) 0.0054(9) 0.0050(9)
S3 0.0169(4) 0.0194(4) 0.0159(4) -0.0021(3) 0.0012(3) 0.0067(3)
C4 0.0181(12) 0.0167(11) 0.0152(11) 0.0010(9) 0.0000(9) 0.0022(10)
C5 0.0155(13) 0.0164(15) 0.0164(16) -0.0047(12) -0.0008(12) 0.0024(12)
C6 0.0142(12) 0.0167(11) 0.0168(11) 0.0013(9) 0.0018(9) 0.0018(9)
C2' 0.0168(12) 0.0186(11) 0.0173(11) 0.0011(9) 0.0054(9) 0.0050(9)
C3' 0.0169(4) 0.0194(4) 0.0159(4) -0.0021(3) 0.0012(3) 0.0067(3)
C4' 0.0181(12) 0.0167(11) 0.0152(11) 0.0010(9) 0.0000(9) 0.0022(10)
S5' 0.0155(13) 0.0164(15) 0.0164(16) -0.0047(12) -0.0008(12) 0.0024(12)
C6' 0.0142(12) 0.0167(11) 0.0168(11) 0.0013(9) 0.0018(9) 0.0018(9)
C7 0.0139(12) 0.0162(12) 0.0199(12) 0.0049(10) 0.0028(10) 0.0032(10)
C8 0.0202(13) 0.0181(12) 0.0178(12) 0.0009(10) 0.0039(10) 0.0036(10)
C9 0.0220(14) 0.0174(12) 0.0227(13) -0.0026(10) 0.0073(11) 0.0073(10)
C10 0.0168(13) 0.0170(12) 0.0259(14) 0.0073(10) 0.0040(11) 0.0050(10)
C11 0.0195(13) 0.0195(12) 0.0182(12) 0.0010(10) 0.0010(10) 0.0038(10)
C12 0.0213(13) 0.0154(12) 0.0203(13) -0.0010(10) 0.0061(10) 0.0042(10)
C13 0.0190(14) 0.0222(13) 0.0283(14) 0.0035(11) 0.0044(11) 0.0061(11)
C14 0.0182(13) 0.0171(12) 0.0227(13) -0.0011(10) 0.0057(10) 0.0041(10)
C15 0.0176(13) 0.0208(12) 0.0261(14) 0.0000(11) 0.0034(11) 0.0065(10)
C16 0.0188(13) 0.0202(12) 0.0187(12) -0.0018(10) -0.0005(10) 0.0043(10)
C17 0.0275(15) 0.0263(14) 0.0319(15) -0.0013(12) -0.0002(12) 0.0103(12)
C18 0.0262(15) 0.0261(13) 0.0269(14) 0.0014(11) -0.0027(11) 0.0075(12)
C19 0.0222(14) 0.0217(13) 0.0165(12) -0.0015(10) -0.0001(10) 0.0038(11)
C20 0.0245(15) 0.0293(14) 0.0385(16) 0.0043(12) 0.0028(12) 0.0047(12)
C21 0.0314(15) 0.0221(13) 0.0252(14) 0.0017(11) 0.0044(12) 0.0071(12)
C22 0.0229(14) 0.0195(12) 0.0196(13) -0.0015(10) 0.0026(10) 0.0064(11)
C23 0.0355(16) 0.0304(14) 0.0263(14) -0.0017(12) 0.0087(12) 0.0126(13)
C24 0.0195(14) 0.0374(15) 0.0333(15) -0.0023(12) 0.0046(11) 0.0080(12)

loop_
_atom_type_symbol
_atom_type_description
_atom_type_scat_dispersion_real
_atom_type_scat_dispersion_imag
_atom_type_scat_source
C C 0.0033 0.0016 'International Tables Vol C Tables 4.2.6.8 and 6.1.1.4'
H H 0.0000 0.0000 'International Tables Vol C Tables 4.2.6.8 and 6.1.1.4'
F F 0.0171 0.0103 'International Tables Vol C Tables 4.2.6.8 and 6.1.1.4'
S S 0.1246 0.1234 'International Tables Vol C Tables 4.2.6.8 and 6.1.1.4'
Si Si 0.0817 0.0704 'International Tables Vol C Tables 4.2.6.8 and 6.1.1.4'

loop_
_geom_angle_atom_site_label_1
_geom_angle_atom_site_label_2
_geom_angle_atom_site_label_3
_geom_angle
_geom_angle_site_symmetry_1
_geom_angle_site_symmetry_3
C15 Si1 C19 106.98(10) . .
C15 Si1 C22 107.65(10) . .
C19 Si1 C22 112.76(10) . .
C15 Si1 C16 106.93(10) . .
C19 Si1 C16 113.31(11) . .
C22 Si1 C16 108.89(11) . .
C2 C1 C6' 116.87(19) . 2_666
C2 C1 C6 116.87(19) . 2_666
C2 C1 C14 122.1(2) . .
C6' C1 C14 121.0(2) 2_666 .
C6 C1 C14 121.0(2) 2_666 .
C1 C2 C6 122.5(2) . .
C1 C2 S3 124.32(17) . .
C6 C2 S3 113.15(17) . .
C2 S3 C4 90.78(11) . .
C5 C4 C7 128.1(2) . .
C5 C4 S3 111.0(2) . .
C7 C4 S3 120.88(17) . .
C4 C5 C6 115.0(3) . .
C4 C5 H5 122.5 . .
C6 C5 H5 122.5 . .
C2 C6 C1 120.6(2) . 2_666
C2 C6 C5 110.1(2) . .
C1 C6 C5 129.3(2) 2_666 .
C8 C7 C12 113.7(2) . .
C8 C7 C4 123.8(2) . .
C12 C7 C4 122.5(2) . .
F1 C8 C9 116.5(2) . .
F1 C8 C7 119.7(2) . .
C9 C8 C7 123.8(2) . .
F2 C9 C8 117.3(2) . .
F2 C9 C10 121.3(2) . .
C8 C9 C10 121.4(2) . .
C9 C10 C11 116.0(2) . .
C9 C10 C13 123.5(2) . .
C11 C10 C13 120.5(2) . .
F3 C11 C12 118.0(2) . .
F3 C11 C10 119.9(2) . .
C12 C11 C10 122.0(2) . .
F4 C12 C11 115.9(2) . .
F4 C12 C7 121.0(2) . .
C11 C12 C7 123.0(2) . .
F5 C13 F7 106.51(19) . .
F5 C13 F6 106.70(19) . .
F7 C13 F6 106.7(2) . .
F5 C13 C10 113.4(2) . .
F7 C13 C10 111.86(19) . .
F6 C13 C10 111.25(19) . .
C15 C14 C1 178.4(2) . .
C14 C15 Si1 175.1(2) . .
C17 C16 C18 110.9(2) . .
C17 C16 Si1 114.94(16) . .
C18 C16 Si1 111.80(15) . .
C17 C16 H16 106.2 . .
C18 C16 H16 106.2 . .
Si1 C16 H16 106.2 . .
C16 C17 H17A 109.5 . .
C16 C17 H17B 109.5 . .
H17A C17 H17B 109.5 . .
C16 C17 H17C 109.5 . .
H17A C17 H17C 109.5 . .
H17B C17 H17C 109.5 . .
C16 C18 H18A 109.5 . .
C16 C18 H18B 109.5 . .
H18A C18 H18B 109.5 . .
C16 C18 H18C 109.5 . .
H18A C18 H18C 109.5 . .
H18B C18 H18C 109.5 . .
C21 C19 C20 109.70(19) . .
C21 C19 Si1 111.95(16) . .
C20 C19 Si1 112.54(16) . .
C21 C19 H19 107.5 . .
C20 C19 H19 107.5 . .
Si1 C19 H19 107.5 . .
C19 C20 H20A 109.5 . .
C19 C20 H20B 109.5 . .
H20A C20 H20B 109.5 . .
C19 C20 H20C 109.5 . .
H20A C20 H20C 109.5 . .
H20B C20 H20C 109.5 . .
C19 C21 H21A 109.5 . .
C19 C21 H21B 109.5 . .
H21A C21 H21B 109.5 . .
C19 C21 H21C 109.5 . .
H21A C21 H21C 109.5 . .
H21B C21 H21C 109.5 . .
C24 C22 C23 110.6(2) . .
C24 C22 Si1 111.24(15) . .
C23 C22 Si1 111.65(17) . .
C24 C22 H22 107.7 . .
C23 C22 H22 107.7 . .
Si1 C22 H22 107.7 . .
C22 C23 H23A 109.5 . .
C22 C23 H23B 109.5 . .
H23A C23 H23B 109.5 . .
C22 C23 H23C 109.5 . .
H23A C23 H23C 109.5 . .
H23B C23 H23C 109.5 . .
C22 C24 H24A 109.5 . .
C22 C24 H24B 109.5 . .
H24A C24 H24B 109.5 . .
C22 C24 H24C 109.5 . .
H24A C24 H24C 109.5 . .
H24B C24 H24C 109.5 . .

loop_
_geom_bond_atom_site_label_1
_geom_bond_atom_site_label_2
_geom_bond_distance
_geom_bond_site_symmetry_2
Si1 C15 1.846(2) .
Si1 C19 1.879(2) .
Si1 C22 1.880(2) .
Si1 C16 1.890(2) .
F1 C8 1.353(2) .
F2 C9 1.345(2) .
F3 C11 1.344(2) .
F4 C12 1.343(2) .
F5 C13 1.327(3) .
F6 C13 1.342(3) .
F7 C13 1.339(3) .
C1 C2 1.401(3) .
C1 C6' 1.417(3) 2_666
C1 C6 1.417(3) 2_666
C1 C14 1.426(3) .
C2 C6 1.408(3) .
C2 S3 1.725(2) .
S3 C4 1.766(2) .
C4 C5 1.362(4) .
C4 C7 1.469(3) .
C5 C6 1.425(4) .
C5 H5 0.9500 .
C6 C1 1.417(3) 2_666
C3' H3' 0.9500 .
C7 C8 1.394(3) .
C7 C12 1.396(3) .
C8 C9 1.374(3) .
C9 C10 1.383(3) .
C10 C11 1.389(3) .
C10 C13 1.503(3) .
C11 C12 1.373(3) .
C14 C15 1.203(3) .
C16 C17 1.530(3) .
C16 C18 1.540(3) .
C16 H16 1.0000 .
C17 H17A 0.9800 .
C17 H17B 0.9800 .
C17 H17C 0.9800 .
C18 H18A 0.9800 .
C18 H18B 0.9800 .
C18 H18C 0.9800 .
C19 C21 1.535(3) .
C19 C20 1.540(3) .
C19 H19 1.0000 .
C20 H20A 0.9800 .
C20 H20B 0.9800 .
C20 H20C 0.9800 .
C21 H21A 0.9800 .
C21 H21B 0.9800 .
C21 H21C 0.9800 .
C22 C24 1.532(3) .
C22 C23 1.536(3) .
C22 H22 1.0000 .
C23 H23A 0.9800 .
C23 H23B 0.9800 .
C23 H23C 0.9800 .
C24 H24A 0.9800 .
C24 H24B 0.9800 .
C24 H24C 0.9800 .

loop_
_geom_torsion_atom_site_label_1
_geom_torsion_atom_site_label_2
_geom_torsion_atom_site_label_3
_geom_torsion_atom_site_label_4
_geom_torsion
_geom_torsion_site_symmetry_1
_geom_torsion_site_symmetry_4
C6' C1 C2 C6 0.5(3) 2_666 .
C6 C1 C2 C6 0.5(3) 2_666 .
C14 C1 C2 C6 -178.0(2) . .
C6' C1 C2 S3 -179.79(15) 2_666 .
C6 C1 C2 S3 -179.79(15) 2_666 .
C14 C1 C2 S3 1.7(3) . .
C1 C2 S3 C4 179.7(2) . .
C6 C2 S3 C4 -0.51(17) . .
C2 S3 C4 C5 0.3(2) . .
C2 S3 C4 C7 -177.54(18) . .
C7 C4 C5 C6 177.6(2) . .
S3 C4 C5 C6 -0.1(3) . .
C1 C2 C6 C1 -0.5(4) . 2_666
S3 C2 C6 C1 179.75(16) . 2_666
C1 C2 C6 C5 -179.7(2) . .
S3 C2 C6 C5 0.6(3) . .
C4 C5 C6 C2 -0.3(3) . .
C4 C5 C6 C1 -179.4(2) . 2_666
C5 C4 C7 C8 176.7(2) . .
S3 C4 C7 C8 -5.8(3) . .
C5 C4 C7 C12 -4.6(4) . .
S3 C4 C7 C12 172.88(17) . .
C12 C7 C8 F1 179.66(19) . .
C4 C7 C8 F1 -1.6(3) . .
C12 C7 C8 C9 0.1(3) . .
C4 C7 C8 C9 178.9(2) . .
F1 C8 C9 F2 1.2(3) . .
C7 C8 C9 F2 -179.19(19) . .
F1 C8 C9 C10 179.77(19) . .
C7 C8 C9 C10 -0.6(4) . .
F2 C9 C10 C11 178.96(19) . .
C8 C9 C10 C11 0.5(3) . .
F2 C9 C10 C13 1.1(3) . .
C8 C9 C10 C13 -177.3(2) . .
C9 C10 C11 F3 -178.75(19) . .
C13 C10 C11 F3 -0.9(3) . .
C9 C10 C11 C12 0.2(3) . .
C13 C10 C11 C12 178.1(2) . .
F3 C11 C12 F4 -1.1(3) . .
C10 C11 C12 F4 179.92(18) . .
F3 C11 C12 C7 178.19(19) . .
C10 C11 C12 C7 -0.8(4) . .
C8 C7 C12 F4 179.86(18) . .
C4 C7 C12 F4 1.1(3) . .
C8 C7 C12 C11 0.6(3) . .
C4 C7 C12 C11 -178.2(2) . .
C9 C10 C13 F5 -20.8(3) . .
C11 C10 C13 F5 161.5(2) . .
C9 C10 C13 F7 -141.3(2) . .
C11 C10 C13 F7 41.0(3) . .
C9 C10 C13 F6 99.5(3) . .
C11 C10 C13 F6 -78.2(3) . .
C15 Si1 C16 C17 24.1(2) . .
C19 Si1 C16 C17 -93.48(18) . .
C22 Si1 C16 C17 140.17(17) . .
C15 Si1 C16 C18 151.68(16) . .
C19 Si1 C16 C18 34.06(19) . .
C22 Si1 C16 C18 -92.28(18) . .
C15 Si1 C19 C21 64.91(18) . .
C22 Si1 C19 C21 -53.24(19) . .
C16 Si1 C19 C21 -177.51(16) . .
C15 Si1 C19 C20 -59.21(19) . .
C22 Si1 C19 C20 -177.36(16) . .
C16 Si1 C19 C20 58.38(19) . .
C15 Si1 C22 C24 41.37(19) . .
C19 Si1 C22 C24 159.14(17) . .
C16 Si1 C22 C24 -74.20(18) . .
C15 Si1 C22 C23 165.41(16) . .
C19 Si1 C22 C23 -76.82(19) . .
C16 Si1 C22 C23 49.83(19) . .
